data_7156137
loop_
_publ_author_name
'Halder, Joydev'
'Das, Debabrata'
'Nanda, Samik'

_publ_section_title
;
 A distinctive transformation based diversity oriented synthesis of small
 ring carbocycles and heterocycles from biocatalytically derived
 enantiopure \a-substituted-\b-hydroxyesters.
;
_journal_issue 14
_journal_name_full 'Organic &amp; biomolecular chemistry'
_journal_page_first 2549
_journal_page_last 2575
_journal_paper_doi 10.1039/C8OB00233A
_journal_volume 16
_journal_year 2018
_chemical_formula_moiety 'C26 H32 O3 Si'
_chemical_formula_sum 'C26 H32 O3 Si'
_chemical_formula_weight 420.61
_space_group_IT_number 4
_space_group_name_Hall 'P 2yb'
_space_group_name_H-M_alt 'P 1 21 1'
_symmetry_cell_setting monoclinic
_symmetry_space_group_name_Hall 'P 2yb'
_symmetry_space_group_name_H-M 'P 1 21 1'
_atom_sites_solution_hydrogens geom
_atom_sites_solution_primary direct
_atom_sites_solution_secondary difmap
_audit_creation_method SHELXL-97
_audit_update_record
;
2016-09-01 deposited with the CCDC.
2018-03-05 downloaded from the CCDC.
;
_cell_angle_alpha 90.000(5)
_cell_angle_beta 103.959(5)
_cell_angle_gamma 90.000(5)
_cell_formula_units_Z 2
_cell_length_a 10.523(5)
_cell_length_b 10.046(5)
_cell_length_c 11.683(5)
_cell_measurement_reflns_used 13801
_cell_measurement_temperature 293(2)
_cell_measurement_theta_max 25.00
_cell_measurement_theta_min 1.80
_cell_volume 1198.6(10)
_computing_structure_refinement 'SHELXL-97 (Sheldrick, 2008)'
_diffrn_ambient_temperature 293(2)
_diffrn_measured_fraction_theta_full 0.998
_diffrn_measured_fraction_theta_max 0.998
_diffrn_measurement_device_type 'bruker smart apex II CCD'
_diffrn_measurement_method '\ w scan'
_diffrn_radiation_monochromator graphite
_diffrn_radiation_source 'fine-focus sealed tube'
_diffrn_radiation_type MoK\a
_diffrn_radiation_wavelength 0.71073
_diffrn_reflns_av_R_equivalents 0.0253
_diffrn_reflns_av_sigmaI/netI 0.0272
_diffrn_reflns_limit_h_max 12
_diffrn_reflns_limit_h_min -12
_diffrn_reflns_limit_k_max 11
_diffrn_reflns_limit_k_min -11
_diffrn_reflns_limit_l_max 13
_diffrn_reflns_limit_l_min -11
_diffrn_reflns_number 13801
_diffrn_reflns_theta_full 25.00
_diffrn_reflns_theta_max 25.00
_diffrn_reflns_theta_min 1.80
_exptl_absorpt_coefficient_mu 0.121
_exptl_absorpt_correction_T_max 0.9880
_exptl_absorpt_correction_T_min 0.9762
_exptl_absorpt_correction_type multi-scan
_exptl_crystal_colour colorless
_exptl_crystal_density_diffrn 1.165
_exptl_crystal_density_method 'not measured'
_exptl_crystal_description block
_exptl_crystal_F_000 452
_exptl_crystal_size_max 0.20
_exptl_crystal_size_mid 0.20
_exptl_crystal_size_min 0.10
_refine_diff_density_max 0.151
_refine_diff_density_min -0.143
_refine_diff_density_rms 0.026
_refine_ls_abs_structure_details 'Flack H D (1983), Acta Cryst. A39, 876-881'
_refine_ls_abs_structure_Flack 0.01(11)
_refine_ls_extinction_method none
_refine_ls_goodness_of_fit_ref 1.033
_refine_ls_hydrogen_treatment mixed
_refine_ls_matrix_type full
_refine_ls_number_parameters 276
_refine_ls_number_reflns 4156
_refine_ls_number_restraints 1
_refine_ls_restrained_S_all 1.033
_refine_ls_R_factor_all 0.0406
_refine_ls_R_factor_gt 0.0352
_refine_ls_shift/su_max 0.002
_refine_ls_shift/su_mean 0.000
_refine_ls_structure_factor_coef Fsqd
_refine_ls_weighting_details 'calc w=1/[\s^2^(Fo^2^)+(0.0529P)^2^+0.0680P] where P=(Fo^2^+2Fc^2^)/3'
_refine_ls_weighting_scheme calc
_refine_ls_wR_factor_gt 0.0878
_refine_ls_wR_factor_ref 0.0917
_reflns_number_gt 3726
_reflns_number_total 4156
_reflns_threshold_expression >2\s(I)
_cod_data_source_file c8ob00233a2.cif
_cod_data_source_block sn_jh_585_0m
_cod_depositor_comments 'Adding full bibliography for 7156136--7156139.cif.'
_cod_original_sg_symbol_H-M P21
_cod_database_code 7156137

loop_
_symmetry_equiv_pos_as_xyz
'x, y, z'
'-x, y+1/2, -z'

loop_
_atom_site_label
_atom_site_type_symbol
_atom_site_fract_x
_atom_site_fract_y
_atom_site_fract_z
_atom_site_U_iso_or_equiv
_atom_site_adp_type
_atom_site_occupancy
_atom_site_symmetry_multiplicity
_atom_site_calc_flag
_atom_site_refinement_flags
C1 C 0.3091(3) 0.4122(3) 0.1753(3) 0.0868(9) Uani 1 1 d .
H1A H 0.2902 0.3763 0.2456 0.130 Uiso 1 1 calc R
H1B H 0.3685 0.3540 0.1488 0.130 Uiso 1 1 calc R
H1C H 0.2294 0.4198 0.1150 0.130 Uiso 1 1 calc R
C2 C 0.37054(18) 0.5474(2) 0.20146(19) 0.0549(5) Uani 1 1 d .
H2A H 0.3877 0.5830 0.1285 0.066 Uiso 1 1 calc R
C3 C 0.28521(18) 0.6454(2) 0.24613(18) 0.0544(5) Uani 1 1 d .
H3 H 0.2642 0.6070 0.3165 0.065 Uiso 1 1 calc R
C4 C 0.3484(2) 0.7836(2) 0.2802(2) 0.0598(6) Uani 1 1 d .
H4A H 0.3858 0.7890 0.3645 0.072 Uiso 1 1 calc R
H4B H 0.4166 0.8007 0.2393 0.072 Uiso 1 1 calc R
C5 C 0.23775(19) 0.8808(3) 0.24288(19) 0.0584(6) Uani 1 1 d .
C6 C 0.2257(2) 1.0094(2) 0.21899(19) 0.0638(7) Uani 1 1 d .
H6 H 0.2923 1.0720 0.2403 0.077 Uiso 1 1 calc R
C7 C 0.0929(2) 1.0379(3) 0.1545(2) 0.0713(7) Uani 1 1 d .
C8 C 0.0186(2) 0.9067(3) 0.1336(3) 0.0817(8) Uani 1 1 d .
H8A H -0.0015 0.8827 0.0507 0.098 Uiso 1 1 calc R
H8B H -0.0625 0.9125 0.1589 0.098 Uiso 1 1 calc R
C9 C 0.1113(2) 0.8054(3) 0.2077(2) 0.0672(7) Uani 1 1 d .
H9 H 0.0807 0.7837 0.2784 0.081 Uiso 1 1 calc R
C10 C 0.15452(19) 0.6773(2) 0.15636(19) 0.0587(6) Uani 1 1 d .
H10 H 0.0904 0.6057 0.1523 0.070 Uiso 1 1 calc R
C11 C 0.75422(19) 0.5438(2) 0.40828(18) 0.0522(5) Uani 1 1 d .
C12 C 0.7372(2) 0.6641(2) 0.4596(2) 0.0653(6) Uani 1 1 d .
H12 H 0.6590 0.7104 0.4337 0.078 Uiso 1 1 calc R
C13 C 0.8359(4) 0.7170(3) 0.5501(3) 0.0892(9) Uani 1 1 d .
H13 H 0.8229 0.7980 0.5841 0.107 Uiso 1 1 calc R
C14 C 0.9512(3) 0.6505(4) 0.5887(3) 0.0916(10) Uani 1 1 d .
H14 H 1.0178 0.6876 0.6471 0.110 Uiso 1 1 calc R
C15 C 0.9689(3) 0.5308(4) 0.5421(3) 0.0963(10) Uani 1 1 d .
H15 H 1.0468 0.4847 0.5700 0.116 Uiso 1 1 calc R
C16 C 0.8722(2) 0.4772(3) 0.4538(2) 0.0764(7) Uani 1 1 d .
H16 H 0.8856 0.3943 0.4233 0.092 Uiso 1 1 calc R
C17 C 0.63226(19) 0.2914(2) 0.2887(2) 0.0553(5) Uani 1 1 d .
C18 C 0.5791(3) 0.2385(3) 0.3776(2) 0.0764(7) Uani 1 1 d .
H18 H 0.5415 0.2953 0.4230 0.092 Uiso 1 1 calc R
C19 C 0.5813(3) 0.1026(3) 0.3994(3) 0.0966(10) Uani 1 1 d .
H19 H 0.5474 0.0693 0.4601 0.116 Uiso 1 1 calc R
C20 C 0.6335(3) 0.0176(3) 0.3314(4) 0.0962(11) Uani 1 1 d .
H20 H 0.6363 -0.0734 0.3465 0.115 Uiso 1 1 calc R
C21 C 0.6815(3) 0.0669(3) 0.2414(4) 0.0926(10) Uani 1 1 d .
H21 H 0.7142 0.0087 0.1936 0.111 Uiso 1 1 calc R
C22 C 0.6821(2) 0.2016(2) 0.2204(3) 0.0688(7) Uani 1 1 d .
H22 H 0.7165 0.2332 0.1593 0.083 Uiso 1 1 calc R
C23 C 0.6803(2) 0.5401(3) 0.1382(2) 0.0636(6) Uani 1 1 d .
C24 C 0.8254(2) 0.5077(3) 0.1452(3) 0.0853(9) Uani 1 1 d .
H24A H 0.8792 0.5445 0.2163 0.128 Uiso 1 1 calc R
H24B H 0.8502 0.5455 0.0783 0.128 Uiso 1 1 calc R
H24C H 0.8370 0.4129 0.1452 0.128 Uiso 1 1 calc R
C25 C 0.5961(2) 0.4784(4) 0.0243(2) 0.0836(7) Uani 1 1 d .
H25A H 0.6095 0.3838 0.0256 0.125 Uiso 1 1 calc R
H25B H 0.6211 0.5159 -0.0427 0.125 Uiso 1 1 calc R
H25C H 0.5054 0.4971 0.0189 0.125 Uiso 1 1 calc R
C26 C 0.6652(3) 0.6930(3) 0.1338(3) 0.0926(9) Uani 1 1 d .
H26A H 0.6918 0.7270 0.0664 0.139 Uiso 1 1 calc R
H26B H 0.7192 0.7310 0.2044 0.139 Uiso 1 1 calc R
H26C H 0.5754 0.7160 0.1280 0.139 Uiso 1 1 calc R
O1 O 0.49345(12) 0.53987(14) 0.28902(12) 0.0525(3) Uani 1 1 d .
O2 O 0.18131(14) 0.70132(19) 0.04569(14) 0.0664(4) Uani 1 1 d .
H2 H 0.1140 0.6920 -0.0064 0.100 Uiso 1 1 calc R
O3 O 0.04783(19) 1.1473(2) 0.11814(16) 0.0908(6) Uani 1 1 d .
Si1 Si 0.63361(5) 0.47825(5) 0.27570(5) 0.04603(15) Uani 1 1 d .

loop_
_atom_site_aniso_label
_atom_site_aniso_U_11
_atom_site_aniso_U_22
_atom_site_aniso_U_33
_atom_site_aniso_U_23
_atom_site_aniso_U_13
_atom_site_aniso_U_12
C1 0.0695(15) 0.0690(17) 0.112(2) -0.0206(16) 0.0023(15) -0.0117(13)
C2 0.0457(11) 0.0627(13) 0.0525(12) -0.0038(10) 0.0045(9) -0.0019(10)
C3 0.0414(10) 0.0669(14) 0.0526(12) 0.0037(11) 0.0066(9) -0.0004(9)
C4 0.0479(11) 0.0663(14) 0.0584(13) -0.0058(11) -0.0008(9) 0.0082(10)
C5 0.0469(10) 0.0759(16) 0.0480(11) -0.0087(12) 0.0027(9) 0.0105(11)
C6 0.0592(12) 0.0692(19) 0.0571(13) -0.0110(11) 0.0026(10) 0.0162(10)
C7 0.0641(14) 0.0901(18) 0.0532(14) -0.0075(13) 0.0014(11) 0.0268(14)
C8 0.0444(11) 0.114(2) 0.0817(18) 0.0006(16) 0.0059(11) 0.0264(14)
C9 0.0423(11) 0.0956(19) 0.0636(14) 0.0009(13) 0.0127(10) 0.0097(11)
C10 0.0392(10) 0.0769(16) 0.0584(14) 0.0009(11) 0.0087(9) -0.0068(10)
C11 0.0510(10) 0.0507(11) 0.0522(12) 0.0006(10) 0.0072(9) -0.0039(9)
C12 0.0762(14) 0.0507(13) 0.0645(14) -0.0016(11) 0.0080(11) -0.0063(11)
C13 0.128(3) 0.0663(17) 0.0719(17) -0.0170(15) 0.0208(17) -0.0344(18)
C14 0.0813(19) 0.117(3) 0.0649(17) 0.0056(19) -0.0058(14) -0.0440(19)
C15 0.0566(14) 0.132(3) 0.088(2) 0.003(2) -0.0072(13) -0.0071(16)
C16 0.0562(12) 0.0877(17) 0.0760(15) -0.0112(16) -0.0023(10) 0.0102(15)
C17 0.0531(12) 0.0436(12) 0.0620(13) -0.0044(10) -0.0001(10) -0.0003(10)
C18 0.0972(19) 0.0571(15) 0.0730(16) 0.0093(13) 0.0168(14) -0.0017(13)
C19 0.111(2) 0.071(2) 0.099(2) 0.0264(18) 0.0073(18) -0.0155(17)
C20 0.0860(19) 0.0417(17) 0.138(3) 0.0060(17) -0.0172(19) -0.0014(13)
C21 0.0724(16) 0.0526(17) 0.141(3) -0.0230(17) 0.0022(18) 0.0078(13)
C22 0.0604(13) 0.0519(14) 0.0917(18) -0.0158(13) 0.0137(12) 0.0033(11)
C23 0.0642(13) 0.0674(14) 0.0614(14) 0.0018(12) 0.0195(11) -0.0032(11)
C24 0.0673(14) 0.111(3) 0.0834(17) -0.0084(17) 0.0304(12) -0.0155(15)
C25 0.0784(14) 0.118(2) 0.0543(13) -0.0044(17) 0.0158(11) 0.0006(18)
C26 0.123(2) 0.075(2) 0.087(2) 0.0250(16) 0.0394(18) -0.0094(18)
O1 0.0460(7) 0.0525(8) 0.0549(8) -0.0032(7) 0.0040(6) 0.0026(6)
O2 0.0473(7) 0.0917(12) 0.0546(9) -0.0025(8) 0.0013(6) -0.0064(8)
O3 0.0870(12) 0.0985(15) 0.0722(12) 0.0022(11) -0.0096(10) 0.0373(11)
Si1 0.0451(3) 0.0416(3) 0.0488(3) -0.0022(3) 0.0063(2) 0.0001(2)

loop_
_atom_type_symbol
_atom_type_description
_atom_type_scat_dispersion_real
_atom_type_scat_dispersion_imag
_atom_type_scat_source
C C 0.0033 0.0016 'International Tables Vol C Tables 4.2.6.8 and 6.1.1.4'
H H 0.0000 0.0000 'International Tables Vol C Tables 4.2.6.8 and 6.1.1.4'
O O 0.0106 0.0060 'International Tables Vol C Tables 4.2.6.8 and 6.1.1.4'
Si Si 0.0817 0.0704 'International Tables Vol C Tables 4.2.6.8 and 6.1.1.4'

loop_
_geom_angle_atom_site_label_1
_geom_angle_atom_site_label_2
_geom_angle_atom_site_label_3
_geom_angle
C2 C1 H1A 109.5
C2 C1 H1B 109.5
H1A C1 H1B 109.5
C2 C1 H1C 109.5
H1A C1 H1C 109.5
H1B C1 H1C 109.5
O1 C2 C1 111.3(2)
O1 C2 C3 107.19(16)
C1 C2 C3 113.41(19)
O1 C2 H2A 108.3
C1 C2 H2A 108.3
C3 C2 H2A 108.3
C2 C3 C4 114.82(18)
C2 C3 C10 113.98(18)
C4 C3 C10 104.17(18)
C2 C3 H3 107.8
C4 C3 H3 107.8
C10 C3 H3 107.8
C5 C4 C3 104.70(17)
C5 C4 H4A 110.8
C3 C4 H4A 110.8
C5 C4 H4B 110.8
C3 C4 H4B 110.8
H4A C4 H4B 108.9
C6 C5 C9 113.7(2)
C6 C5 C4 136.5(2)
C9 C5 C4 109.0(2)
C5 C6 C7 109.6(2)
C5 C6 H6 125.2
C7 C6 H6 125.2
O3 C7 C6 126.9(3)
O3 C7 C8 125.2(2)
C6 C7 C8 107.8(2)
C7 C8 C9 104.6(2)
C7 C8 H8A 110.8
C9 C8 H8A 110.8
C7 C8 H8B 110.8
C9 C8 H8B 110.8
H8A C8 H8B 108.9
C5 C9 C8 102.8(2)
C5 C9 C10 101.74(17)
C8 C9 C10 123.1(2)
C5 C9 H9 109.4
C8 C9 H9 109.4
C10 C9 H9 109.4
O2 C10 C9 111.0(2)
O2 C10 C3 108.38(16)
C9 C10 C3 101.96(18)
O2 C10 H10 111.7
C9 C10 H10 111.7
C3 C10 H10 111.7
C12 C11 C16 116.8(2)
C12 C11 Si1 122.38(17)
C16 C11 Si1 120.64(18)
C11 C12 C13 120.8(3)
C11 C12 H12 119.6
C13 C12 H12 119.6
C14 C13 C12 120.3(3)
C14 C13 H13 119.9
C12 C13 H13 119.9
C15 C14 C13 120.1(3)
C15 C14 H14 120.0
C13 C14 H14 120.0
C14 C15 C16 120.2(3)
C14 C15 H15 119.9
C16 C15 H15 119.9
C15 C16 C11 121.8(3)
C15 C16 H16 119.1
C11 C16 H16 119.1
C22 C17 C18 117.1(2)
C22 C17 Si1 126.1(2)
C18 C17 Si1 116.79(18)
C19 C18 C17 121.2(3)
C19 C18 H18 119.4
C17 C18 H18 119.4
C20 C19 C18 120.0(3)
C20 C19 H19 120.0
C18 C19 H19 120.0
C21 C20 C19 119.7(3)
C21 C20 H20 120.1
C19 C20 H20 120.1
C20 C21 C22 120.9(3)
C20 C21 H21 119.6
C22 C21 H21 119.6
C21 C22 C17 121.2(3)
C21 C22 H22 119.4
C17 C22 H22 119.4
C25 C23 C26 109.8(2)
C25 C23 C24 108.4(2)
C26 C23 C24 107.7(2)
C25 C23 Si1 112.84(18)
C26 C23 Si1 108.00(18)
C24 C23 Si1 109.94(18)
C23 C24 H24A 109.5
C23 C24 H24B 109.5
H24A C24 H24B 109.5
C23 C24 H24C 109.5
H24A C24 H24C 109.5
H24B C24 H24C 109.5
C23 C25 H25A 109.5
C23 C25 H25B 109.5
H25A C25 H25B 109.5
C23 C25 H25C 109.5
H25A C25 H25C 109.5
H25B C25 H25C 109.5
C23 C26 H26A 109.5
C23 C26 H26B 109.5
H26A C26 H26B 109.5
C23 C26 H26C 109.5
H26A C26 H26C 109.5
H26B C26 H26C 109.5
C2 O1 Si1 128.63(13)
C10 O2 H2 109.5
O1 Si1 C11 103.56(9)
O1 Si1 C17 110.11(9)
C11 Si1 C17 107.53(9)
O1 Si1 C23 112.29(9)
C11 Si1 C23 108.91(11)
C17 Si1 C23 113.82(11)

loop_
_geom_bond_atom_site_label_1
_geom_bond_atom_site_label_2
_geom_bond_distance
C1 C2 1.504(3)
C1 H1A 0.9600
C1 H1B 0.9600
C1 H1C 0.9600
C2 O1 1.445(2)
C2 C3 1.508(3)
C2 H2A 0.9800
C3 C4 1.549(3)
C3 C10 1.549(3)
C3 H3 0.9800
C4 C5 1.501(3)
C4 H4A 0.9700
C4 H4B 0.9700
C5 C6 1.321(4)
C5 C9 1.500(3)
C6 C7 1.447(3)
C6 H6 0.9300
C7 O3 1.231(3)
C7 C8 1.522(4)
C8 C9 1.527(4)
C8 H8A 0.9700
C8 H8B 0.9700
C9 C10 1.535(4)
C9 H9 0.9800
C10 O2 1.409(3)
C10 H10 0.9800
C11 C12 1.379(3)
C11 C16 1.398(3)
C11 Si1 1.870(2)
C12 C13 1.396(4)
C12 H12 0.9300
C13 C14 1.364(5)
C13 H13 0.9300
C14 C15 1.351(5)
C14 H14 0.9300
C15 C16 1.373(4)
C15 H15 0.9300
C16 H16 0.9300
C17 C22 1.388(3)
C17 C18 1.398(4)
C17 Si1 1.884(2)
C18 C19 1.388(4)
C18 H18 0.9300
C19 C20 1.368(5)
C19 H19 0.9300
C20 C21 1.365(5)
C20 H20 0.9300
C21 C22 1.376(4)
C21 H21 0.9300
C22 H22 0.9300
C23 C25 1.540(4)
C23 C26 1.543(4)
C23 C24 1.545(3)
C23 Si1 1.895(2)
C24 H24A 0.9600
C24 H24B 0.9600
C24 H24C 0.9600
C25 H25A 0.9600
C25 H25B 0.9600
C25 H25C 0.9600
C26 H26A 0.9600
C26 H26B 0.9600
C26 H26C 0.9600
O1 Si1 1.6412(16)
O2 H2 0.8200

loop_
_geom_torsion_atom_site_label_1
_geom_torsion_atom_site_label_2
_geom_torsion_atom_site_label_3
_geom_torsion_atom_site_label_4
_geom_torsion
O1 C2 C3 C4 53.6(2)
C1 C2 C3 C4 176.9(2)
O1 C2 C3 C10 173.67(18)
C1 C2 C3 C10 -63.1(3)
C2 C3 C4 C5 143.11(19)
C10 C3 C4 C5 17.8(2)
C3 C4 C5 C6 -159.7(3)
C3 C4 C5 C9 9.2(2)
C9 C5 C6 C7 -5.4(3)
C4 C5 C6 C7 163.2(2)
C5 C6 C7 O3 -179.9(3)
C5 C6 C7 C8 -2.6(3)
O3 C7 C8 C9 -173.7(3)
C6 C7 C8 C9 9.0(3)
C6 C5 C9 C8 10.8(3)
C4 C5 C9 C8 -160.9(2)
C6 C5 C9 C10 139.1(2)
C4 C5 C9 C10 -32.6(2)
C7 C8 C9 C5 -11.3(3)
C7 C8 C9 C10 -124.7(2)
C5 C9 C10 O2 -72.9(2)
C8 C9 C10 O2 41.1(3)
C5 C9 C10 C3 42.4(2)
C8 C9 C10 C3 156.4(2)
C2 C3 C10 O2 -46.1(3)
C4 C3 C10 O2 79.8(2)
C2 C3 C10 C9 -163.27(19)
C4 C3 C10 C9 -37.4(2)
C16 C11 C12 C13 1.9(4)
Si1 C11 C12 C13 -172.7(2)
C11 C12 C13 C14 0.3(4)
C12 C13 C14 C15 -2.2(5)
C13 C14 C15 C16 1.6(5)
C14 C15 C16 C11 0.7(5)
C12 C11 C16 C15 -2.5(4)
Si1 C11 C16 C15 172.3(2)
C22 C17 C18 C19 2.7(4)
Si1 C17 C18 C19 -175.7(2)
C17 C18 C19 C20 -1.6(4)
C18 C19 C20 C21 -0.9(4)
C19 C20 C21 C22 2.2(4)
C20 C21 C22 C17 -1.0(4)
C18 C17 C22 C21 -1.4(3)
Si1 C17 C22 C21 176.8(2)
C1 C2 O1 Si1 71.2(3)
C3 C2 O1 Si1 -164.27(15)
C2 O1 Si1 C11 165.32(17)
C2 O1 Si1 C17 -79.95(19)
C2 O1 Si1 C23 48.0(2)
C12 C11 Si1 O1 -30.0(2)
C16 C11 Si1 O1 155.52(19)
C12 C11 Si1 C17 -146.56(19)
C16 C11 Si1 C17 39.0(2)
C12 C11 Si1 C23 89.7(2)
C16 C11 Si1 C23 -84.8(2)
C22 C17 Si1 O1 138.68(18)
C18 C17 Si1 O1 -43.10(19)
C22 C17 Si1 C11 -109.1(2)
C18 C17 Si1 C11 69.08(19)
C22 C17 Si1 C23 11.6(2)
C18 C17 Si1 C23 -170.19(17)
C25 C23 Si1 O1 -72.5(2)
C26 C23 Si1 O1 49.1(2)
C24 C23 Si1 O1 166.30(17)
C25 C23 Si1 C11 173.37(19)
C26 C23 Si1 C11 -65.0(2)
C24 C23 Si1 C11 52.2(2)
C25 C23 Si1 C17 53.4(2)
C26 C23 Si1 C17 175.02(18)
C24 C23 Si1 C17 -67.7(2)
